data_4333791
loop_
_publ_author_name
'Matthew Currie'
'Julien Estager'
'Peter Licence'
'Shuang Men'
'Peter Nockemann'
'Kenneth R. Seddon'
'Ma\/lgorzata Swad\'zba-Kwa\'sny'
'C\'ecile Terrade'

_publ_section_title
;
 Chlorostannate(II) Ionic Liquids: Speciation, Lewis Acidity, and
 Oxidative Stability
;
_journal_name_full 'Inorganic Chemistry'
_journal_page_first 1710
_journal_page_last 1721
_journal_paper_doi 10.1021/ic300241p
_journal_volume 52
_journal_year 2013
_chemical_formula_sum 'C12 H22 Cl6 N4 Sn'
_chemical_formula_weight 553.73
_chemical_name_systematic
; 
 ? 
;
_space_group_IT_number 61
_symmetry_cell_setting orthorhombic
_symmetry_space_group_name_Hall '-P 2ac 2ab'
_symmetry_space_group_name_H-M 'P b c a'
_atom_sites_solution_hydrogens geom
_atom_sites_solution_primary direct
_atom_sites_solution_secondary difmap
_audit_creation_method SHELXL-97
_cell_angle_alpha 90.00
_cell_angle_beta 90.00
_cell_angle_gamma 90.00
_cell_formula_units_Z 4
_cell_length_a 9.430(3)
_cell_length_b 14.241(5)
_cell_length_c 15.465(5)
_cell_measurement_reflns_used 5407
_cell_measurement_temperature 100(2)
_cell_measurement_theta_max 27.5
_cell_measurement_theta_min 2.9
_cell_volume 2076.8(12)
_computing_structure_refinement 'SHELXL-97 (Sheldrick, 1997)'
_computing_structure_solution 'SHELXS-97 (Sheldrick, 1990)'
_diffrn_ambient_temperature 100
_diffrn_detector CCD
_diffrn_detector_area_resol_mean 28.5714
_diffrn_measured_fraction_theta_full 0.998
_diffrn_measured_fraction_theta_max 0.998
_diffrn_measurement_device
;
AFC12 (Right): Kappa 3 circle
;
_diffrn_measurement_device_type
;
Rigaku Saturn724+ (2x2 bin mode)
;
_diffrn_measurement_method 'profile data from \w-scans'
_diffrn_measurement_specimen_support Mitegen
_diffrn_radiation_monochromator Confocal
_diffrn_radiation_type 'MO K\a'
_diffrn_radiation_wavelength 0.71075
_diffrn_reflns_av_R_equivalents 0.0468
_diffrn_reflns_av_sigmaI/netI 0.0342
_diffrn_reflns_limit_h_max 11
_diffrn_reflns_limit_h_min -12
_diffrn_reflns_limit_k_max 18
_diffrn_reflns_limit_k_min -16
_diffrn_reflns_limit_l_max 20
_diffrn_reflns_limit_l_min -20
_diffrn_reflns_number 15301
_diffrn_reflns_theta_full 27.52
_diffrn_reflns_theta_max 27.52
_diffrn_reflns_theta_min 2.63
_diffrn_source 'Rotating Anode'
_diffrn_source_current 55.0
_diffrn_source_power 2.5
_diffrn_source_voltage 45.0
_exptl_absorpt_coefficient_mu 2.004
_exptl_absorpt_correction_T_max 1.000
_exptl_absorpt_correction_T_min 0.832
_exptl_absorpt_correction_type multi-scan
_exptl_absorpt_process_details
;
multi-scan from symmetry-related measurements
Sortav (Blessing 1995)
;
_exptl_crystal_colour colorless
_exptl_crystal_density_diffrn 1.771
_exptl_crystal_description Platelet
_exptl_crystal_F_000 1096
_exptl_crystal_size_max 0.12
_exptl_crystal_size_mid 0.09
_exptl_crystal_size_min 0.04
_refine_diff_density_max 0.392
_refine_diff_density_min -0.398
_refine_diff_density_rms 0.083
_refine_ls_extinction_method none
_refine_ls_goodness_of_fit_ref 0.939
_refine_ls_hydrogen_treatment constr
_refine_ls_matrix_type full
_refine_ls_number_parameters 108
_refine_ls_number_reflns 2384
_refine_ls_number_restraints 0
_refine_ls_restrained_S_all 0.939
_refine_ls_R_factor_all 0.0395
_refine_ls_R_factor_gt 0.0319
_refine_ls_shift/su_max 0.000
_refine_ls_shift/su_mean 0.000
_refine_ls_structure_factor_coef Fsqd
_refine_ls_weighting_details 'calc w=1/[\s^2^(Fo^2^)+(0.1000P)^2^+0.0000P] where P=(Fo^2^+2Fc^2^)/3'
_refine_ls_weighting_scheme calc
_refine_ls_wR_factor_gt 0.1212
_refine_ls_wR_factor_ref 0.1283
_reflns_number_gt 2164
_reflns_number_total 2384
_reflns_threshold_expression >2sigma(I)
_cod_data_source_file ic300241p_si_001_2.cif
_cod_data_source_block 2011ncs0211
_cod_original_cell_volume 2077.0(11)
_cod_database_code 4333791

loop_
_symmetry_equiv_pos_as_xyz
'x, y, z'
'-x+1/2, -y, z+1/2'
'-x, y+1/2, -z+1/2'
'x+1/2, -y+1/2, -z'
'-x, -y, -z'
'x-1/2, y, -z-1/2'
'x, -y-1/2, z-1/2'
'-x-1/2, y-1/2, z'

loop_
_atom_site_label
_atom_site_type_symbol
_atom_site_fract_x
_atom_site_fract_y
_atom_site_fract_z
_atom_site_U_iso_or_equiv
_atom_site_adp_type
_atom_site_occupancy
_atom_site_symmetry_multiplicity
_atom_site_calc_flag
_atom_site_refinement_flags
Sn1 Sn 0.5000 0.0000 0.0000 0.01124(16) Uani 1 2 d S
Cl1 Cl 0.40198(9) 0.01086(5) -0.14547(5) 0.0159(2) Uani 1 1 d .
Cl2 Cl 0.71818(9) 0.07362(6) -0.04886(5) 0.0201(2) Uani 1 1 d .
N2 N 0.7988(3) 0.21231(18) 0.21106(18) 0.0152(6) Uani 1 1 d .
N1 N 0.6521(3) 0.31211(19) 0.15537(19) 0.0160(6) Uani 1 1 d .
C2 C 0.7349(3) 0.2388(2) 0.1386(2) 0.0160(7) Uani 1 1 d .
H2 H 0.7465 0.2100 0.0836 0.019 Uiso 1 1 calc R
C3 C 0.8988(4) 0.1331(2) 0.2213(2) 0.0218(7) Uani 1 1 d .
H3A H 0.8446 0.0754 0.2348 0.026 Uiso 1 1 calc R
H3B H 0.9626 0.1461 0.2707 0.026 Uiso 1 1 calc R
C4 C 0.7554(4) 0.2711(3) 0.2772(3) 0.0198(7) Uani 1 1 d .
H4 H 0.7841 0.2679 0.3360 0.024 Uiso 1 1 calc R
C5 C 0.6640(4) 0.3340(2) 0.2421(2) 0.0191(7) Uani 1 1 d .
H5 H 0.6172 0.3837 0.2715 0.023 Uiso 1 1 calc R
C6 C 0.5743(4) 0.3666(2) 0.0907(3) 0.0225(8) Uani 1 1 d .
H6A H 0.6347 0.4175 0.0691 0.034 Uiso 1 1 calc R
H6B H 0.4888 0.3933 0.1170 0.034 Uiso 1 1 calc R
H6C H 0.5473 0.3256 0.0425 0.034 Uiso 1 1 calc R
C0AA C 0.9863(4) 0.1165(3) 0.1420(3) 0.0238(8) Uani 1 1 d .
H0AA H 0.9257 0.0920 0.0957 0.036 Uiso 1 1 calc R
H0AB H 1.0612 0.0709 0.1550 0.036 Uiso 1 1 calc R
H0AC H 1.0292 0.1758 0.1233 0.036 Uiso 1 1 calc R
Cl3 Cl 0.59777(10) -0.15365(5) -0.03359(5) 0.0205(2) Uani 1 1 d .

loop_
_atom_site_aniso_label
_atom_site_aniso_U_11
_atom_site_aniso_U_22
_atom_site_aniso_U_33
_atom_site_aniso_U_23
_atom_site_aniso_U_13
_atom_site_aniso_U_12
Sn1 0.0102(2) 0.0128(2) 0.0106(2) -0.00013(10) 0.00051(10) -0.00044(10)
Cl1 0.0147(4) 0.0206(4) 0.0123(4) -0.0004(3) -0.0006(3) 0.0014(3)
Cl2 0.0141(4) 0.0284(4) 0.0179(4) 0.0029(3) 0.0017(3) -0.0065(3)
N2 0.0156(14) 0.0140(12) 0.0162(14) 0.0016(11) -0.0022(11) 0.0035(11)
N1 0.0140(13) 0.0162(12) 0.0179(14) 0.0038(11) -0.0039(12) -0.0001(11)
C2 0.0145(16) 0.0173(15) 0.0163(17) -0.0011(13) -0.0007(13) -0.0003(12)
C3 0.0199(18) 0.0190(15) 0.0264(18) 0.0005(14) -0.0040(15) 0.0046(14)
C4 0.0254(19) 0.0216(15) 0.0122(16) -0.0013(15) -0.0017(13) -0.0029(14)
C5 0.0163(17) 0.0211(15) 0.0199(17) -0.0052(14) 0.0059(14) -0.0006(13)
C6 0.0156(17) 0.0189(15) 0.033(2) 0.0072(15) -0.0058(15) 0.0033(13)
C0AA 0.0230(18) 0.0239(18) 0.025(2) -0.0052(16) -0.0039(15) 0.0069(14)
Cl3 0.0247(5) 0.0176(4) 0.0193(4) -0.0032(3) -0.0032(3) 0.0060(3)

loop_
_atom_type_symbol
_atom_type_description
_atom_type_scat_dispersion_real
_atom_type_scat_dispersion_imag
_atom_type_scat_source
C C 0.0033 0.0016 'International Tables Vol C Tables 4.2.6.8 and 6.1.1.4'
H H 0.0000 0.0000 'International Tables Vol C Tables 4.2.6.8 and 6.1.1.4'
N N 0.0061 0.0033 'International Tables Vol C Tables 4.2.6.8 and 6.1.1.4'
Cl Cl 0.1484 0.1585 'International Tables Vol C Tables 4.2.6.8 and 6.1.1.4'
Sn Sn -0.6537 1.4246 'International Tables Vol C Tables 4.2.6.8 and 6.1.1.4'

loop_
_geom_angle_atom_site_label_1
_geom_angle_atom_site_label_2
_geom_angle_atom_site_label_3
_geom_angle
_geom_angle_site_symmetry_1
_geom_angle_site_symmetry_3
Cl2 Sn1 Cl2 180.0 . 5_655
Cl2 Sn1 Cl3 90.04(4) . .
Cl2 Sn1 Cl3 89.96(4) 5_655 .
Cl2 Sn1 Cl3 89.96(4) . 5_655
Cl2 Sn1 Cl3 90.04(4) 5_655 5_655
Cl3 Sn1 Cl3 180.0 . 5_655
Cl2 Sn1 Cl1 90.38(3) . .
Cl2 Sn1 Cl1 89.62(3) 5_655 .
Cl3 Sn1 Cl1 90.21(3) . .
Cl3 Sn1 Cl1 89.79(3) 5_655 .
Cl2 Sn1 Cl1 89.62(3) . 5_655
Cl2 Sn1 Cl1 90.38(3) 5_655 5_655
Cl3 Sn1 Cl1 89.79(3) . 5_655
Cl3 Sn1 Cl1 90.21(3) 5_655 5_655
Cl1 Sn1 Cl1 179.999(1) . 5_655
C2 N2 C4 108.6(3) . .
C2 N2 C3 126.6(3) . .
C4 N2 C3 124.8(3) . .
C2 N1 C5 108.6(3) . .
C2 N1 C6 125.3(3) . .
C5 N1 C6 125.8(3) . .
N2 C2 N1 109.0(3) . .
N2 C2 H2 125.5 . .
N1 C2 H2 125.5 . .
N2 C3 C0AA 112.6(3) . .
N2 C3 H3A 109.1 . .
C0AA C3 H3A 109.1 . .
N2 C3 H3B 109.1 . .
C0AA C3 H3B 109.1 . .
H3A C3 H3B 107.8 . .
C5 C4 N2 106.9(3) . .
C5 C4 H4 126.5 . .
N2 C4 H4 126.5 . .
C4 C5 N1 106.9(3) . .
C4 C5 H5 126.5 . .
N1 C5 H5 126.5 . .
N1 C6 H6A 109.5 . .
N1 C6 H6B 109.5 . .
H6A C6 H6B 109.5 . .
N1 C6 H6C 109.5 . .
H6A C6 H6C 109.5 . .
H6B C6 H6C 109.5 . .
C3 C0AA H0AA 109.5 . .
C3 C0AA H0AB 109.5 . .
H0AA C0AA H0AB 109.5 . .
C3 C0AA H0AC 109.5 . .
H0AA C0AA H0AC 109.5 . .
H0AB C0AA H0AC 109.5 . .

loop_
_geom_bond_atom_site_label_1
_geom_bond_atom_site_label_2
_geom_bond_distance
_geom_bond_site_symmetry_2
Sn1 Cl2 2.4297(10) .
Sn1 Cl2 2.4297(10) 5_655
Sn1 Cl3 2.4307(10) .
Sn1 Cl3 2.4307(10) 5_655
Sn1 Cl1 2.4371(11) .
Sn1 Cl1 2.4372(11) 5_655
N2 C2 1.327(4) .
N2 C4 1.383(5) .
N2 C3 1.479(4) .
N1 C2 1.330(4) .
N1 C5 1.381(4) .
N1 C6 1.463(4) .
C2 H2 0.9500 .
C3 C0AA 1.497(5) .
C3 H3A 0.9900 .
C3 H3B 0.9900 .
C4 C5 1.357(5) .
C4 H4 0.9500 .
C5 H5 0.9500 .
C6 H6A 0.9800 .
C6 H6B 0.9800 .
C6 H6C 0.9800 .
C0AA H0AA 0.9800 .
C0AA H0AB 0.9800 .
C0AA H0AC 0.9800 .
